data_4349928
loop_
_publ_author_name
'Wang, Gao-Xiang'
'Yin, Jianhao'
'Li, Jiapeng'
'Yin, Zhu-Bao'
'Zhang, Wen-Xiong'
'Xi, Zhenfeng'

_publ_section_title
;
 Synthesis and characterization of manganese(ii) complexes supported by
 cyclopentadienyl-phosphine ligands
;
_journal_issue 2
_journal_name_full 'Inorganic Chemistry Frontiers'
_journal_page_first 428
_journal_paper_doi 10.1039/C8QI01054D
_journal_volume 6
_journal_year 2019
_chemical_formula_moiety 'C62 H68 Cl2 Mn2 P2'
_chemical_formula_sum 'C62 H68 Cl2 Mn2 P2'
_chemical_formula_weight 1055.88
_chemical_name_systematic L1MnCl
_space_group_crystal_system monoclinic
_space_group_IT_number 14
_space_group_name_Hall '-P 2yn'
_space_group_name_H-M_alt 'P 1 21/n 1'
_atom_sites_solution_hydrogens geom
_atom_sites_solution_primary dual
_audit_creation_date 2018-11-29
_audit_creation_method
;
Olex2 1.2
(compiled 2018.05.29 svn.r3508 for OlexSys, GUI svn.r5506)
;
_audit_update_record
;
2018-12-01 deposited with the CCDC.
2018-12-07 downloaded from the CCDC.
;
_cell_angle_alpha 90
_cell_angle_beta 98.822(2)
_cell_angle_gamma 90
_cell_formula_units_Z 2
_cell_length_a 12.7602(2)
_cell_length_b 14.8229(2)
_cell_length_c 15.1688(2)
_cell_measurement_reflns_used 27339
_cell_measurement_temperature 180.00(10)
_cell_measurement_theta_max 29.8530
_cell_measurement_theta_min 2.3750
_cell_volume 2835.13(7)
_computing_cell_refinement 'CrysAlisPro 1.171.39.46 (Rigaku OD, 2018)'
_computing_data_collection 'CrysAlisPro 1.171.39.46 (Rigaku OD, 2018)'
_computing_data_reduction 'CrysAlisPro 1.171.39.46 (Rigaku OD, 2018)'
_computing_molecular_graphics 'Olex2 (Dolomanov et al., 2009)'
_computing_publication_material 'Olex2 (Dolomanov et al., 2009)'
_computing_structure_refinement 'ShelXL (Sheldrick, 2015)'
_computing_structure_solution 'ShelXT (Sheldrick, 2015)'
_diffrn_ambient_environment N~2~
_diffrn_ambient_temperature 180.00(10)
_diffrn_detector 'CCD plate'
_diffrn_measured_fraction_theta_full 0.999
_diffrn_measured_fraction_theta_max 0.998
_diffrn_measurement_details
;
List of Runs (angles in degrees, time in seconds):

  # Type    Start    End  Width  t~exp~   \w     \q     \k     \f   Frames
#--------------------------------------------------------------------------
  1  \w    -46.00   8.00   0.50    1.95    --   -0.10 -77.00-180.00  108
  2  \w    -33.00  31.00   0.50    1.95    --   -0.10 -82.00  60.00  128
  3  \w    -24.00  31.00   0.50    1.95    --   -0.10  19.00-120.00  110
  4  \w     35.00  89.00   0.50    1.95    --   -0.10  19.00-120.00  108
  5  \w    -90.00 -26.00   0.50    1.95    --   -0.10 -57.00 -30.00  128
  6  \w    -13.00  19.00   0.50    1.95    --   -0.10 -57.00-180.00   64
  7  \w    -58.00 -33.00   0.50    1.95    --   -0.10 -38.00  60.00   50
  8  \w    -11.00  17.00   0.50    1.95    --   -0.10 -38.00  60.00   56
  9  \w    -66.00 -40.00   0.50    1.95    --   -0.10 -19.00 -90.00   52
 10  \w    -10.00  15.00   0.50    1.95    --   -0.10 -77.00 -60.00   50
 11  \w    -16.00   9.00   0.50    1.95    --   -0.10 -38.00 -90.00   50
 12  \w    -20.00   6.00   0.50    1.95    --   -0.10  19.00 150.00   52
 13  \w      5.00  30.00   0.50    1.95    --   -0.10 -82.00  30.00   50
;
_diffrn_measurement_device 'four-circle diffractometer'
_diffrn_measurement_device_type 'XtaLAB AFC12 (RINC): Kappa single'
_diffrn_measurement_method '\w scans'
_diffrn_orient_matrix_type 'CrysAlisPro convention (1999,Acta A55,543-557)'
_diffrn_orient_matrix_UB_11 -0.0399595000
_diffrn_orient_matrix_UB_12 0.0328789000
_diffrn_orient_matrix_UB_13 -0.0123335000
_diffrn_orient_matrix_UB_21 -0.0309985000
_diffrn_orient_matrix_UB_22 -0.0324269000
_diffrn_orient_matrix_UB_23 -0.0267688000
_diffrn_orient_matrix_UB_31 -0.0246711000
_diffrn_orient_matrix_UB_32 -0.0124793000
_diffrn_orient_matrix_UB_33 0.0370244000
_diffrn_radiation_monochromator mirror
_diffrn_radiation_probe x-ray
_diffrn_radiation_type MoK\a
_diffrn_radiation_wavelength 0.71073
_diffrn_reflns_av_R_equivalents 0.0278
_diffrn_reflns_av_unetI/netI 0.0149
_diffrn_reflns_Laue_measured_fraction_full 0.999
_diffrn_reflns_Laue_measured_fraction_max 0.998
_diffrn_reflns_limit_h_max 16
_diffrn_reflns_limit_h_min -16
_diffrn_reflns_limit_k_max 19
_diffrn_reflns_limit_k_min -19
_diffrn_reflns_limit_l_max 19
_diffrn_reflns_limit_l_min -19
_diffrn_reflns_number 54514
_diffrn_reflns_point_group_measured_fraction_full 0.999
_diffrn_reflns_point_group_measured_fraction_max 0.998
_diffrn_reflns_theta_full 25.242
_diffrn_reflns_theta_max 27.484
_diffrn_reflns_theta_min 1.945
_diffrn_source 'Rotating-anode X-ray tube'
_diffrn_source_type 'Rigaku (Mo) X-ray Source'
_exptl_absorpt_coefficient_mu 0.633
_exptl_absorpt_correction_T_max 1.00000
_exptl_absorpt_correction_T_min 0.81516
_exptl_absorpt_correction_type multi-scan
_exptl_absorpt_process_details
;
CrysAlisPro 1.171.39.46 (Rigaku Oxford Diffraction, 2018)
Empirical absorption correction using spherical harmonics,
 implemented in SCALE3 ABSPACK scaling algorithm.
;
_exptl_crystal_colour 'clear reddish orange'
_exptl_crystal_colour_lustre clear
_exptl_crystal_colour_modifier reddish
_exptl_crystal_colour_primary orange
_exptl_crystal_density_diffrn 1.237
_exptl_crystal_description block
_exptl_crystal_F_000 1108
_exptl_crystal_size_max 0.02
_exptl_crystal_size_mid 0.02
_exptl_crystal_size_min 0.01
_refine_diff_density_max 0.778
_refine_diff_density_min -1.190
_refine_diff_density_rms 0.083
_refine_ls_extinction_method none
_refine_ls_goodness_of_fit_ref 1.084
_refine_ls_hydrogen_treatment constr
_refine_ls_matrix_type full
_refine_ls_number_parameters 311
_refine_ls_number_reflns 6497
_refine_ls_number_restraints 0
_refine_ls_restrained_S_all 1.084
_refine_ls_R_factor_all 0.0531
_refine_ls_R_factor_gt 0.0485
_refine_ls_shift/su_max 0.001
_refine_ls_shift/su_mean 0.000
_refine_ls_structure_factor_coef Fsqd
_refine_ls_weighting_details 'w=1/[\s^2^(Fo^2^)+(0.0809P)^2^+3.2912P] where P=(Fo^2^+2Fc^2^)/3'
_refine_ls_weighting_scheme calc
_refine_ls_wR_factor_gt 0.1459
_refine_ls_wR_factor_ref 0.1502
_reflns_Friedel_coverage 0.000
_reflns_number_gt 5849
_reflns_number_total 6497
_reflns_threshold_expression 'I > 2\s(I)'
_cod_data_source_file c8qi01054d2.cif
_cod_data_source_block exp_863
_cod_database_code 4349928
_shelx_shelxl_version_number 2018/3
_chemical_oxdiff_formula 'C H O P Mn Si Cl '
_shelx_space_group_comment
;
The symmetry employed for this shelxl refinement is uniquely defined
by the following loop, which should always be used as a source of
symmetry information in preference to the above space-group names.
They are only intended as comments.
;
_shelx_estimated_absorpt_t_max 0.994
_shelx_estimated_absorpt_t_min 0.987
_reflns_odcompleteness_completeness 99.85
_reflns_odcompleteness_iscentric 1
_reflns_odcompleteness_theta 26.32
_olex2_refinement_description
;
1. Fixed Uiso
 At 1.2 times of:
  All C(H) groups, All C(H,H) groups
 At 1.5 times of:
  All C(H,H,H) groups
2.a Secondary CH2 refined with riding coordinates:
 C30(H30A,H30B), C24(H24A,H24B), C26(H26A,H26B), C28(H28A,H28B)
2.b Aromatic/amide H refined with riding coordinates:
 C10(H10), C7(H7), C8(H8), C9(H9), C23(H23), C13(H13), C17(H17), C16(H16),
 C15(H15), C19(H19), C14(H14), C21(H21), C22(H22), C20(H20)
2.c Idealised Me refined as rotating group:
 C25(H25A,H25B,H25C), C31(H31A,H31B,H31C), C29(H29A,H29B,H29C), C27(H27A,H27B,
 H27C)
;
_olex2_submission_special_instructions 'No special instructions were received'
_oxdiff_exptl_absorpt_empirical_details
;
Empirical correction (ABSPACK) includes:
- Absorption correction using spherical harmonics
- Frame scaling
;
_oxdiff_exptl_absorpt_empirical_full_max 1.564
_oxdiff_exptl_absorpt_empirical_full_min 0.619

loop_
_space_group_symop_operation_xyz
'x, y, z'
'-x+1/2, y+1/2, -z+1/2'
'-x, -y, -z'
'x-1/2, -y-1/2, z-1/2'

loop_
_atom_site_label
_atom_site_type_symbol
_atom_site_fract_x
_atom_site_fract_y
_atom_site_fract_z
_atom_site_U_iso_or_equiv
_atom_site_adp_type
_atom_site_occupancy
_atom_site_site_symmetry_order
_atom_site_calc_flag
_atom_site_refinement_flags_posn
Mn1 Mn 0.49295(3) 0.39540(2) 0.53465(2) 0.02931(12) Uani 1 1 d .
P1 P 0.61144(4) 0.28356(4) 0.46118(4) 0.02175(14) Uani 1 1 d .
Cl1 Cl 0.38406(6) 0.47911(4) 0.42087(4) 0.04046(17) Uani 1 1 d .
C11 C 0.65774(17) 0.20476(14) 0.55127(14) 0.0230(4) Uani 1 1 d .
C5 C 0.40956(17) 0.25301(16) 0.57753(14) 0.0255(4) Uani 1 1 d .
C18 C 0.73409(17) 0.31797(14) 0.42303(14) 0.0241(4) Uani 1 1 d .
C6 C 0.60454(16) 0.20299(14) 0.62663(14) 0.0229(4) Uani 1 1 d .
C12 C 0.54248(17) 0.21534(15) 0.37013(14) 0.0241(4) Uani 1 1 d .
C1 C 0.51106(17) 0.26119(15) 0.63194(14) 0.0229(4) Uani 1 1 d .
C2 C 0.51060(17) 0.33947(15) 0.68640(14) 0.0247(4) Uani 1 1 d .
C10 C 0.74695(18) 0.14986(15) 0.54899(16) 0.0281(5) Uani 1 1 d .
H10 H 0.782821 0.151906 0.498583 0.034 Uiso 1 1 calc R
C3 C 0.40914(18) 0.38110(16) 0.66456(15) 0.0271(4) Uani 1 1 d .
C4 C 0.34674(18) 0.32770(17) 0.59768(15) 0.0281(5) Uani 1 1 d .
C7 C 0.6443(2) 0.14542(16) 0.69687(16) 0.0313(5) Uani 1 1 d .
H7 H 0.610391 0.143802 0.748410 0.038 Uiso 1 1 calc R
C8 C 0.7316(2) 0.09066(17) 0.69361(18) 0.0358(5) Uani 1 1 d .
H8 H 0.756176 0.051699 0.742120 0.043 Uiso 1 1 calc R
C30 C 0.3740(2) 0.17462(18) 0.51737(17) 0.0348(5) Uani 1 1 d .
H30A H 0.437232 0.145525 0.499255 0.042 Uiso 1 1 calc R
H30B H 0.329631 0.197636 0.462736 0.042 Uiso 1 1 calc R
C24 C 0.6010(2) 0.37250(18) 0.75426(17) 0.0336(5) Uani 1 1 d .
H24A H 0.598136 0.439186 0.756556 0.040 Uiso 1 1 calc R
H24B H 0.668617 0.355580 0.734214 0.040 Uiso 1 1 calc R
C9 C 0.7833(2) 0.09273(16) 0.61935(17) 0.0330(5) Uani 1 1 d .
H9 H 0.843169 0.055232 0.616872 0.040 Uiso 1 1 calc R
C23 C 0.8018(2) 0.37384(18) 0.47961(18) 0.0348(5) Uani 1 1 d .
H23 H 0.782720 0.392079 0.535050 0.042 Uiso 1 1 calc R
C13 C 0.4657(2) 0.25633(17) 0.30790(17) 0.0342(5) Uani 1 1 d .
H13 H 0.452323 0.319088 0.312228 0.041 Uiso 1 1 calc R
C17 C 0.5604(2) 0.12339(17) 0.36277(17) 0.0336(5) Uani 1 1 d .
H17 H 0.612917 0.094519 0.404484 0.040 Uiso 1 1 calc R
C16 C 0.5019(2) 0.07319(19) 0.29465(19) 0.0406(6) Uani 1 1 d .
H16 H 0.514157 0.010239 0.290367 0.049 Uiso 1 1 calc R
C15 C 0.4263(2) 0.11486(19) 0.23351(18) 0.0393(6) Uani 1 1 d .
H15 H 0.386246 0.080676 0.187122 0.047 Uiso 1 1 calc R
C19 C 0.7623(2) 0.29333(19) 0.34144(17) 0.0372(6) Uani 1 1 d .
H19 H 0.716133 0.256198 0.301824 0.045 Uiso 1 1 calc R
C26 C 0.3747(2) 0.46779(18) 0.70314(19) 0.0392(6) Uani 1 1 d .
H26A H 0.319313 0.496018 0.658888 0.047 Uiso 1 1 calc R
H26B H 0.436057 0.509462 0.712611 0.047 Uiso 1 1 calc R
C14 C 0.4088(2) 0.2064(2) 0.23980(19) 0.0416(6) Uani 1 1 d .
H14 H 0.357346 0.235269 0.197108 0.050 Uiso 1 1 calc R
C28 C 0.23328(19) 0.3445(2) 0.55567(18) 0.0388(6) Uani 1 1 d .
H28A H 0.220574 0.314410 0.496751 0.047 Uiso 1 1 calc R
H28B H 0.223345 0.410154 0.545436 0.047 Uiso 1 1 calc R
C21 C 0.9237(2) 0.3775(2) 0.3736(2) 0.0491(7) Uani 1 1 d .
H21 H 0.988269 0.398253 0.356783 0.059 Uiso 1 1 calc R
C22 C 0.8961(2) 0.4029(2) 0.4559(2) 0.0465(7) Uani 1 1 d .
H22 H 0.942415 0.440063 0.495349 0.056 Uiso 1 1 calc R
C20 C 0.8576(3) 0.3226(2) 0.3172(2) 0.0488(7) Uani 1 1 d .
H20 H 0.876809 0.304545 0.261784 0.059 Uiso 1 1 calc R
C25 C 0.6011(3) 0.3356(2) 0.8482(2) 0.0576(9) Uani 1 1 d .
H25A H 0.608688 0.269791 0.847510 0.086 Uiso 1 1 calc GR
H25B H 0.534165 0.351353 0.868565 0.086 Uiso 1 1 calc GR
H25C H 0.660397 0.361832 0.888728 0.086 Uiso 1 1 calc GR
C31 C 0.3115(3) 0.1042(2) 0.5599(2) 0.0527(8) Uani 1 1 d .
H31A H 0.297806 0.052163 0.519883 0.079 Uiso 1 1 calc GR
H31B H 0.243882 0.130122 0.570526 0.079 Uiso 1 1 calc GR
H31C H 0.352297 0.084696 0.616736 0.079 Uiso 1 1 calc GR
C29 C 0.1505(2) 0.3113(3) 0.6111(3) 0.0625(10) Uani 1 1 d .
H29A H 0.079658 0.316178 0.575782 0.094 Uiso 1 1 calc GR
H29B H 0.153837 0.348333 0.664983 0.094 Uiso 1 1 calc GR
H29C H 0.164923 0.248228 0.627988 0.094 Uiso 1 1 calc GR
C27 C 0.3318(4) 0.4577(3) 0.7906(3) 0.0751(13) Uani 1 1 d .
H27A H 0.269814 0.417801 0.781864 0.113 Uiso 1 1 calc GR
H27B H 0.311061 0.517046 0.810625 0.113 Uiso 1 1 calc GR
H27C H 0.386704 0.431784 0.835708 0.113 Uiso 1 1 calc GR

loop_
_atom_site_aniso_label
_atom_site_aniso_U_11
_atom_site_aniso_U_22
_atom_site_aniso_U_33
_atom_site_aniso_U_23
_atom_site_aniso_U_13
_atom_site_aniso_U_12
Mn1 0.0306(2) 0.0311(2) 0.0261(2) -0.00211(13) 0.00404(14) 0.00356(14)
P1 0.0235(3) 0.0203(3) 0.0206(3) -0.00217(19) 0.0007(2) 0.00342(19)
Cl1 0.0496(4) 0.0313(3) 0.0385(3) 0.0030(2) 0.0006(3) -0.0001(3)
C11 0.0249(10) 0.0192(9) 0.0236(10) -0.0016(8) -0.0004(8) 0.0012(8)
C5 0.0219(10) 0.0303(11) 0.0237(10) -0.0004(8) 0.0012(8) -0.0022(8)
C18 0.0260(10) 0.0212(10) 0.0247(10) 0.0010(8) 0.0026(8) 0.0037(8)
C6 0.0215(9) 0.0197(9) 0.0264(10) -0.0020(8) 0.0001(8) -0.0020(7)
C12 0.0237(10) 0.0254(10) 0.0225(10) -0.0030(8) 0.0012(8) 0.0013(8)
C1 0.0217(9) 0.0234(10) 0.0232(10) -0.0002(8) 0.0018(8) -0.0001(8)
C2 0.0255(10) 0.0249(10) 0.0226(10) -0.0007(8) 0.0005(8) 0.0001(8)
C10 0.0294(11) 0.0245(10) 0.0299(11) -0.0024(9) 0.0029(9) 0.0059(9)
C3 0.0288(11) 0.0270(11) 0.0260(10) 0.0021(8) 0.0062(9) 0.0044(9)
C4 0.0227(10) 0.0348(12) 0.0262(10) 0.0061(9) 0.0015(8) 0.0025(9)
C7 0.0341(12) 0.0278(11) 0.0322(12) 0.0069(9) 0.0061(9) 0.0010(9)
C8 0.0389(13) 0.0287(12) 0.0380(13) 0.0108(10) -0.0001(10) 0.0051(10)
C30 0.0317(12) 0.0407(14) 0.0311(12) -0.0066(10) 0.0019(9) -0.0122(10)
C24 0.0331(12) 0.0326(12) 0.0320(12) -0.0055(10) -0.0051(10) -0.0033(10)
C9 0.0326(12) 0.0248(11) 0.0394(13) 0.0012(9) -0.0011(10) 0.0090(9)
C23 0.0359(13) 0.0339(12) 0.0346(12) -0.0064(10) 0.0060(10) -0.0069(10)
C13 0.0364(12) 0.0280(11) 0.0347(12) -0.0009(10) -0.0054(10) 0.0046(10)
C17 0.0369(13) 0.0274(11) 0.0327(12) -0.0044(9) -0.0067(10) 0.0052(9)
C16 0.0479(15) 0.0293(12) 0.0404(14) -0.0104(11) -0.0067(12) 0.0002(11)
C15 0.0401(14) 0.0405(14) 0.0332(13) -0.0081(11) -0.0072(11) -0.0058(11)
C19 0.0401(13) 0.0430(14) 0.0296(12) -0.0055(10) 0.0089(10) 0.0006(11)
C26 0.0468(15) 0.0310(12) 0.0418(14) -0.0012(10) 0.0129(11) 0.0114(11)
C14 0.0401(14) 0.0422(15) 0.0365(13) 0.0003(11) -0.0129(11) 0.0015(11)
C28 0.0249(11) 0.0510(16) 0.0390(13) 0.0111(12) -0.0004(10) 0.0077(11)
C21 0.0407(15) 0.0490(16) 0.0620(19) 0.0083(14) 0.0221(14) -0.0041(13)
C22 0.0398(15) 0.0437(16) 0.0560(18) -0.0047(13) 0.0074(13) -0.0140(12)
C20 0.0509(17) 0.0593(19) 0.0407(15) 0.0010(13) 0.0216(13) 0.0023(14)
C25 0.073(2) 0.0554(19) 0.0349(15) 0.0046(13) -0.0215(14) -0.0092(16)
C31 0.073(2) 0.0348(15) 0.0469(17) 0.0036(12) -0.0008(15) -0.0145(14)
C29 0.0256(13) 0.092(3) 0.070(2) 0.027(2) 0.0080(14) 0.0081(15)
C27 0.115(3) 0.061(2) 0.061(2) -0.0055(18) 0.049(2) 0.023(2)

loop_
_atom_type_symbol
_atom_type_description
_atom_type_scat_dispersion_real
_atom_type_scat_dispersion_imag
_atom_type_scat_source
C C 0.0033 0.0016 'International Tables Vol C Tables 4.2.6.8 and 6.1.1.4'
H H 0.0000 0.0000 'International Tables Vol C Tables 4.2.6.8 and 6.1.1.4'
Cl Cl 0.1484 0.1585 'International Tables Vol C Tables 4.2.6.8 and 6.1.1.4'
Mn Mn 0.3368 0.7283 'International Tables Vol C Tables 4.2.6.8 and 6.1.1.4'
P P 0.1023 0.0942 'International Tables Vol C Tables 4.2.6.8 and 6.1.1.4'

loop_
_geom_angle_atom_site_label_1
_geom_angle_atom_site_label_2
_geom_angle_atom_site_label_3
_geom_angle
_geom_angle_site_symmetry_1
_geom_angle_site_symmetry_3
Cl1 Mn1 P1 109.42(2) . .
Cl1 Mn1 P1 102.16(2) 3_666 .
Cl1 Mn1 Cl1 94.66(3) . 3_666
Cl1 Mn1 C5 113.80(5) . .
Cl1 Mn1 C5 147.98(5) 3_666 .
Cl1 Mn1 C1 147.29(5) . .
Cl1 Mn1 C1 116.64(5) 3_666 .
Cl1 Mn1 C2 145.30(6) . .
Cl1 Mn1 C3 110.92(6) . .
Cl1 Mn1 C4 95.84(6) . .
C5 Mn1 P1 82.64(5) . .
C1 Mn1 P1 74.67(5) . .
C1 Mn1 C5 33.50(7) . .
C2 Mn1 P1 102.30(5) . .
C2 Mn1 Cl1 92.04(6) . 3_666
C2 Mn1 C5 56.24(7) . .
C2 Mn1 C1 33.86(7) . .
C2 Mn1 C4 56.80(7) . .
C3 Mn1 P1 131.16(6) . .
C3 Mn1 Cl1 100.84(6) . 3_666
C3 Mn1 C5 56.47(8) . .
C3 Mn1 C1 56.51(7) . .
C3 Mn1 C2 34.45(7) . .
C3 Mn1 C4 34.40(8) . .
C4 Mn1 P1 115.77(6) . .
C4 Mn1 Cl1 134.24(6) . 3_666
C4 Mn1 C5 33.61(8) . .
C4 Mn1 C1 56.00(7) . .
C11 P1 Mn1 103.25(7) . .
C18 P1 Mn1 122.71(7) . .
C18 P1 C11 102.80(10) . .
C18 P1 C12 104.63(10) . .
C12 P1 Mn1 115.60(7) . .
C12 P1 C11 105.96(10) . .
Mn1 Cl1 Mn1 85.34(3) . 3_666
C6 C11 P1 118.41(16) . .
C10 C11 P1 121.53(17) . .
C10 C11 C6 120.0(2) . .
C1 C5 Mn1 72.18(12) . .
C1 C5 C30 125.3(2) . .
C4 C5 Mn1 71.07(13) . .
C4 C5 C1 107.42(19) . .
C4 C5 C30 127.0(2) . .
C30 C5 Mn1 126.62(16) . .
C23 C18 P1 116.89(17) . .
C19 C18 P1 124.16(19) . .
C19 C18 C23 118.9(2) . .
C11 C6 C1 121.45(19) . .
C7 C6 C11 117.6(2) . .
C7 C6 C1 120.9(2) . .
C13 C12 P1 118.62(17) . .
C17 C12 P1 122.56(17) . .
C17 C12 C13 118.8(2) . .
C5 C1 Mn1 74.32(13) . .
C5 C1 C6 125.70(19) . .
C6 C1 Mn1 116.01(14) . .
C2 C1 Mn1 71.44(12) . .
C2 C1 C5 108.65(19) . .
C2 C1 C6 125.42(19) . .
C1 C2 Mn1 74.70(12) . .
C1 C2 C3 107.57(19) . .
C1 C2 C24 126.2(2) . .
C3 C2 Mn1 71.51(13) . .
C3 C2 C24 126.2(2) . .
C24 C2 Mn1 119.21(16) . .
C11 C10 H10 119.6 . .
C9 C10 C11 120.8(2) . .
C9 C10 H10 119.6 . .
C2 C3 Mn1 74.04(13) . .
C2 C3 C4 108.2(2) . .
C2 C3 C26 126.0(2) . .
C4 C3 Mn1 74.64(13) . .
C4 C3 C26 125.8(2) . .
C26 C3 Mn1 116.03(16) . .
C5 C4 Mn1 75.33(13) . .
C5 C4 C3 108.15(19) . .
C5 C4 C28 124.9(2) . .
C3 C4 Mn1 70.97(13) . .
C3 C4 C28 127.0(2) . .
C28 C4 Mn1 120.53(16) . .
C6 C7 H7 119.0 . .
C8 C7 C6 122.0(2) . .
C8 C7 H7 119.0 . .
C7 C8 H8 120.0 . .
C7 C8 C9 120.0(2) . .
C9 C8 H8 120.0 . .
C5 C30 H30A 108.8 . .
C5 C30 H30B 108.8 . .
C5 C30 C31 113.8(2) . .
H30A C30 H30B 107.7 . .
C31 C30 H30A 108.8 . .
C31 C30 H30B 108.8 . .
C2 C24 H24A 108.7 . .
C2 C24 H24B 108.7 . .
C2 C24 C25 114.4(2) . .
H24A C24 H24B 107.6 . .
C25 C24 H24A 108.7 . .
C25 C24 H24B 108.7 . .
C10 C9 C8 119.5(2) . .
C10 C9 H9 120.2 . .
C8 C9 H9 120.2 . .
C18 C23 H23 119.7 . .
C22 C23 C18 120.6(2) . .
C22 C23 H23 119.7 . .
C12 C13 H13 119.7 . .
C14 C13 C12 120.5(2) . .
C14 C13 H13 119.7 . .
C12 C17 H17 119.8 . .
C12 C17 C16 120.5(2) . .
C16 C17 H17 119.8 . .
C17 C16 H16 120.0 . .
C15 C16 C17 120.0(2) . .
C15 C16 H16 120.0 . .
C16 C15 H15 120.1 . .
C16 C15 C14 119.9(2) . .
C14 C15 H15 120.1 . .
C18 C19 H19 119.7 . .
C18 C19 C20 120.6(3) . .
C20 C19 H19 119.7 . .
C3 C26 H26A 108.5 . .
C3 C26 H26B 108.5 . .
C3 C26 C27 114.9(2) . .
H26A C26 H26B 107.5 . .
C27 C26 H26A 108.5 . .
C27 C26 H26B 108.5 . .
C13 C14 H14 119.8 . .
C15 C14 C13 120.4(2) . .
C15 C14 H14 119.8 . .
C4 C28 H28A 108.7 . .
C4 C28 H28B 108.7 . .
C4 C28 C29 114.4(2) . .
H28A C28 H28B 107.6 . .
C29 C28 H28A 108.7 . .
C29 C28 H28B 108.7 . .
C22 C21 H21 120.0 . .
C20 C21 H21 120.0 . .
C20 C21 C22 120.0(3) . .
C23 C22 C21 119.9(3) . .
C23 C22 H22 120.0 . .
C21 C22 H22 120.0 . .
C19 C20 H20 120.0 . .
C21 C20 C19 119.9(3) . .
C21 C20 H20 120.0 . .
C24 C25 H25A 109.5 . .
C24 C25 H25B 109.5 . .
C24 C25 H25C 109.5 . .
H25A C25 H25B 109.5 . .
H25A C25 H25C 109.5 . .
H25B C25 H25C 109.5 . .
C30 C31 H31A 109.5 . .
C30 C31 H31B 109.5 . .
C30 C31 H31C 109.5 . .
H31A C31 H31B 109.5 . .
H31A C31 H31C 109.5 . .
H31B C31 H31C 109.5 . .
C28 C29 H29A 109.5 . .
C28 C29 H29B 109.5 . .
C28 C29 H29C 109.5 . .
H29A C29 H29B 109.5 . .
H29A C29 H29C 109.5 . .
H29B C29 H29C 109.5 . .
C26 C27 H27A 109.5 . .
C26 C27 H27B 109.5 . .
C26 C27 H27C 109.5 . .
H27A C27 H27B 109.5 . .
H27A C27 H27C 109.5 . .
H27B C27 H27C 109.5 . .

loop_
_geom_bond_atom_site_label_1
_geom_bond_atom_site_label_2
_geom_bond_distance
_geom_bond_site_symmetry_2
Mn1 P1 2.6063(6) .
Mn1 Cl1 2.3904(7) .
Mn1 Cl1 2.4604(8) 3_666
Mn1 C5 2.494(2) .
Mn1 C1 2.467(2) .
Mn1 C2 2.424(2) .
Mn1 C3 2.391(2) .
Mn1 C4 2.439(2) .
P1 C11 1.826(2) .
P1 C18 1.823(2) .
P1 C12 1.825(2) .
C11 C6 1.416(3) .
C11 C10 1.404(3) .
C5 C1 1.430(3) .
C5 C4 1.427(3) .
C5 C30 1.504(3) .
C18 C23 1.393(3) .
C18 C19 1.390(3) .
C6 C1 1.484(3) .
C6 C7 1.398(3) .
C12 C13 1.391(3) .
C12 C17 1.389(3) .
C1 C2 1.425(3) .
C2 C3 1.426(3) .
C2 C24 1.505(3) .
C10 H10 0.9500 .
C10 C9 1.385(3) .
C3 C4 1.429(3) .
C3 C26 1.505(3) .
C4 C28 1.510(3) .
C7 H7 0.9500 .
C7 C8 1.386(4) .
C8 H8 0.9500 .
C8 C9 1.390(4) .
C30 H30A 0.9900 .
C30 H30B 0.9900 .
C30 C31 1.517(4) .
C24 H24A 0.9900 .
C24 H24B 0.9900 .
C24 C25 1.526(4) .
C9 H9 0.9500 .
C23 H23 0.9500 .
C23 C22 1.377(4) .
C13 H13 0.9500 .
C13 C14 1.383(4) .
C17 H17 0.9500 .
C17 C16 1.394(3) .
C16 H16 0.9500 .
C16 C15 1.378(4) .
C15 H15 0.9500 .
C15 C14 1.381(4) .
C19 H19 0.9500 .
C19 C20 1.392(4) .
C26 H26A 0.9900 .
C26 H26B 0.9900 .
C26 C27 1.518(4) .
C14 H14 0.9500 .
C28 H28A 0.9900 .
C28 H28B 0.9900 .
C28 C29 1.529(4) .
C21 H21 0.9500 .
C21 C22 1.399(5) .
C21 C20 1.373(5) .
C22 H22 0.9500 .
C20 H20 0.9500 .
C25 H25A 0.9800 .
C25 H25B 0.9800 .
C25 H25C 0.9800 .
C31 H31A 0.9800 .
C31 H31B 0.9800 .
C31 H31C 0.9800 .
C29 H29A 0.9800 .
C29 H29B 0.9800 .
C29 H29C 0.9800 .
C27 H27A 0.9800 .
C27 H27B 0.9800 .
C27 H27C 0.9800 .
